data_4120512
loop_
_publ_author_name
'Creutz, Sidney E.'
'Peters, Jonas C.'

_publ_section_title
;
 Catalytic Reduction of N2 to NH3 by an Fe-N2 Complex Featuring a C-Atom
 Anchor.
;
_journal_issue 3
_journal_name_full 'Journal of the American Chemical Society'
_journal_page_first 1105
_journal_page_last 1115
_journal_paper_doi 10.1021/ja4114962
_journal_volume 136
_journal_year 2014
_chemical_formula_sum 'C43 H61 Br Fe P3'
_chemical_formula_weight 806.59
_chemical_name_common CP3HFeBr
_chemical_name_systematic
; 
 ? 
;
_space_group_IT_number 14
_symmetry_cell_setting monoclinic
_symmetry_space_group_name_Hall '-P 2ybc'
_symmetry_space_group_name_H-M 'P 1 21/c 1'
_atom_sites_solution_hydrogens geom
_atom_sites_solution_primary direct
_atom_sites_solution_secondary difmap
_audit_creation_method SHELXL-97
_cell_angle_alpha 90.00
_cell_angle_beta 92.849(3)
_cell_angle_gamma 90.00
_cell_formula_units_Z 4
_cell_length_a 12.5154(8)
_cell_length_b 15.3220(10)
_cell_length_c 20.9097(10)
_cell_measurement_reflns_used 3340
_cell_measurement_temperature 296(2)
_cell_measurement_theta_max 27.62
_cell_measurement_theta_min 2.36
_cell_volume 4004.7(4)
_computing_cell_refinement 'Bruker SAINT'
_computing_data_collection 'Bruker APEX2'
_computing_data_reduction 'Bruker SAINT'
_computing_molecular_graphics 'Bruker SHELXTL'
_computing_publication_material 'Bruker SHELXTL'
_computing_structure_refinement 'SHELXL-97 (Sheldrick, 2008)'
_computing_structure_solution 'SHELXS-97 (Sheldrick, 2008)'
_diffrn_ambient_temperature 296(2)
_diffrn_detector_area_resol_mean 8.33
_diffrn_measured_fraction_theta_full 1.000
_diffrn_measured_fraction_theta_max 0.809
_diffrn_measurement_device_type 'Bruker APEX-II CCD'
_diffrn_measurement_method '\f and \w scans'
_diffrn_radiation_monochromator graphite
_diffrn_radiation_source 'fine-focus sealed tube'
_diffrn_radiation_type MoK\a
_diffrn_radiation_wavelength 0.71073
_diffrn_reflns_av_R_equivalents 0.1688
_diffrn_reflns_av_sigmaI/netI 0.2015
_diffrn_reflns_limit_h_max 16
_diffrn_reflns_limit_h_min -16
_diffrn_reflns_limit_k_max 21
_diffrn_reflns_limit_k_min -19
_diffrn_reflns_limit_l_max 28
_diffrn_reflns_limit_l_min -27
_diffrn_reflns_number 61583
_diffrn_reflns_theta_full 25.00
_diffrn_reflns_theta_max 30.17
_diffrn_reflns_theta_min 1.63
_exptl_absorpt_coefficient_mu 1.523
_exptl_absorpt_correction_T_max 0.9702
_exptl_absorpt_correction_T_min 0.6579
_exptl_absorpt_correction_type multi-scan
_exptl_absorpt_process_details 'SADABS v2008/1 (Bruker-AXS, 2008)'
_exptl_crystal_colour red
_exptl_crystal_density_diffrn 1.338
_exptl_crystal_density_method 'not measured'
_exptl_crystal_description blade
_exptl_crystal_F_000 1700
_exptl_crystal_size_max 0.30
_exptl_crystal_size_mid 0.06
_exptl_crystal_size_min 0.02
_refine_diff_density_max 1.076
_refine_diff_density_min -1.019
_refine_diff_density_rms 0.167
_refine_ls_extinction_method none
_refine_ls_goodness_of_fit_ref 0.963
_refine_ls_hydrogen_treatment mixed
_refine_ls_matrix_type full
_refine_ls_number_parameters 427
_refine_ls_number_reflns 9591
_refine_ls_number_restraints 0
_refine_ls_restrained_S_all 0.963
_refine_ls_R_factor_all 0.1880
_refine_ls_R_factor_gt 0.0641
_refine_ls_shift/su_max 0.000
_refine_ls_shift/su_mean 0.000
_refine_ls_structure_factor_coef Fsqd
_refine_ls_weighting_details 'calc w=1/[\s^2^(Fo^2^)+(0.0657P)^2^+0.0000P] where P=(Fo^2^+2Fc^2^)/3'
_refine_ls_weighting_scheme calc
_refine_ls_wR_factor_gt 0.1145
_refine_ls_wR_factor_ref 0.1587
_reflns_number_gt 4535
_reflns_number_total 9591
_reflns_threshold_expression >2sigma(I)
_cod_data_source_file ja4114962_si_002.cif
_cod_data_source_block sec18
_cod_depositor_comments
;
The following automatic conversions were performed:

'_symmetry_cell_setting' value 'Monoclinic' changed to 'monoclinic'
according to
/usr/data/users/saulius/automatic-downloads/current/ACS/lib/dictionaries/cif_core.dic
dictionary named 'cif_core.dic' version 2.4.2 from 2011-04-26.

Automatic conversion script
Id: cif_fix_values 2281 2013-09-26 08:29:07Z andrius 
;
_cod_original_sg_symbol_H-M P2(1)/c
_cod_database_code 4120512

loop_
_symmetry_equiv_pos_as_xyz
'x, y, z'
'-x, y+1/2, -z+1/2'
'-x, -y, -z'
'x, -y-1/2, z-1/2'

loop_
_atom_site_label
_atom_site_type_symbol
_atom_site_fract_x
_atom_site_fract_y
_atom_site_fract_z
_atom_site_U_iso_or_equiv
_atom_site_adp_type
_atom_site_occupancy
_atom_site_symmetry_multiplicity
_atom_site_calc_flag
_atom_site_refinement_flags
Br1 Br 0.18487(4) 0.25021(4) 0.55542(2) 0.01947(15) Uani 1 1 d .
Fe1 Fe 0.18717(5) 0.24987(5) 0.43762(3) 0.01279(18) Uani 1 1 d .
P2 P 0.17715(11) 0.39836(8) 0.40220(6) 0.0125(3) Uani 1 1 d .
P1 P 0.34783(11) 0.18366(9) 0.40590(5) 0.0132(3) Uani 1 1 d .
P3 P 0.03677(11) 0.16913(9) 0.39371(5) 0.0128(3) Uani 1 1 d .
C31 C 0.0716(4) 0.2427(3) 0.2715(2) 0.0121(5) Uani 1 1 d .
C13 C 0.3087(4) 0.0669(3) 0.2000(2) 0.0172(12) Uani 1 1 d .
H13 H 0.3001 0.0427 0.1592 0.021 Uiso 1 1 calc R
C23 C 0.3285(4) 0.4357(4) 0.2054(2) 0.0187(13) Uani 1 1 d .
H23 H 0.3588 0.4436 0.1661 0.022 Uiso 1 1 calc R
C211 C 0.0513(4) 0.4635(3) 0.3917(2) 0.0142(12) Uani 1 1 d .
H211 H 0.0107 0.4539 0.4300 0.017 Uiso 1 1 calc R
C121 C 0.3809(4) 0.0866(3) 0.4574(2) 0.0155(12) Uani 1 1 d .
H121 H 0.4369 0.0527 0.4376 0.019 Uiso 1 1 calc R
C01 C 0.1896(4) 0.2539(3) 0.2938(2) 0.0121(5) Uani 1 1 d .
H01 H 0.1890 0.2525 0.3406 0.015 Uiso 1 1 calc R
C221 C 0.2579(4) 0.4715(3) 0.4567(2) 0.0167(12) Uani 1 1 d .
H221 H 0.2654 0.5278 0.4353 0.020 Uiso 1 1 calc R
C21 C 0.2357(4) 0.3431(3) 0.2789(2) 0.0121(5) Uani 1 1 d .
C12 C 0.2491(4) 0.1395(3) 0.2163(2) 0.0134(12) Uani 1 1 d .
H12 H 0.2010 0.1637 0.1860 0.016 Uiso 1 1 calc R
C311 C 0.0295(4) 0.0477(3) 0.3807(2) 0.0148(12) Uani 1 1 d .
H311 H 0.0604 0.0205 0.4198 0.018 Uiso 1 1 calc R
C33 C -0.0699(4) 0.2641(3) 0.1897(2) 0.0190(13) Uani 1 1 d .
H33 H -0.0912 0.2817 0.1484 0.023 Uiso 1 1 calc R
C111 C 0.4828(4) 0.2378(3) 0.4047(2) 0.0174(12) Uani 1 1 d .
H111 H 0.4925 0.2708 0.4447 0.021 Uiso 1 1 calc R
C122 C 0.2846(4) 0.0283(3) 0.4648(2) 0.0199(13) Uani 1 1 d .
H12A H 0.3046 -0.0206 0.4915 0.030 Uiso 1 1 calc R
H12B H 0.2589 0.0077 0.4235 0.030 Uiso 1 1 calc R
H12C H 0.2291 0.0608 0.4842 0.030 Uiso 1 1 calc R
C112 C 0.4859(4) 0.3044(4) 0.3497(2) 0.0220(13) Uani 1 1 d .
H11A H 0.5491 0.3396 0.3553 0.033 Uiso 1 1 calc R
H11B H 0.4237 0.3411 0.3500 0.033 Uiso 1 1 calc R
H11C H 0.4867 0.2741 0.3096 0.033 Uiso 1 1 calc R
C11 C 0.2598(4) 0.1768(3) 0.2770(2) 0.0121(5) Uani 1 1 d .
C22 C 0.2825(4) 0.3560(3) 0.2199(2) 0.0156(12) Uani 1 1 d .
H22 H 0.2827 0.3107 0.1903 0.019 Uiso 1 1 calc R
C16 C 0.3339(4) 0.1405(3) 0.3234(2) 0.0142(12) Uani 1 1 d .
C36 C -0.0028(4) 0.2077(3) 0.3123(2) 0.0121(11) Uani 1 1 d .
C15 C 0.3930(4) 0.0672(3) 0.3056(2) 0.0144(12) Uani 1 1 d .
H15 H 0.4417 0.0422 0.3352 0.017 Uiso 1 1 calc R
C312 C 0.0982(4) 0.0188(3) 0.3263(2) 0.0190(13) Uani 1 1 d .
H31A H 0.0961 -0.0436 0.3227 0.029 Uiso 1 1 calc R
H31B H 0.1706 0.0375 0.3350 0.029 Uiso 1 1 calc R
H31C H 0.0710 0.0444 0.2868 0.029 Uiso 1 1 calc R
C24 C 0.3292(4) 0.5030(3) 0.2492(2) 0.0182(12) Uani 1 1 d .
H24 H 0.3611 0.5560 0.2399 0.022 Uiso 1 1 calc R
C26 C 0.2354(4) 0.4123(3) 0.3228(2) 0.0144(12) Uani 1 1 d .
C14 C 0.3802(4) 0.0313(3) 0.2444(2) 0.0190(12) Uani 1 1 d .
H14 H 0.4204 -0.0172 0.2337 0.023 Uiso 1 1 calc R
C322 C -0.0648(5) 0.1351(4) 0.5053(2) 0.0249(14) Uani 1 1 d .
H32A H -0.0041 0.1584 0.5294 0.037 Uiso 1 1 calc R
H32B H -0.0523 0.0748 0.4959 0.037 Uiso 1 1 calc R
H32C H -0.1273 0.1403 0.5298 0.037 Uiso 1 1 calc R
C34 C -0.1438(4) 0.2312(3) 0.2298(2) 0.0173(12) Uani 1 1 d .
H34 H -0.2157 0.2282 0.2163 0.021 Uiso 1 1 calc R
C321 C -0.0817(4) 0.1862(3) 0.4423(2) 0.0169(12) Uani 1 1 d .
H321 H -0.1453 0.1634 0.4187 0.020 Uiso 1 1 calc R
C25 C 0.2822(4) 0.4913(3) 0.3070(2) 0.0158(12) Uani 1 1 d .
H25 H 0.2818 0.5372 0.3360 0.019 Uiso 1 1 calc R
C32 C 0.0367(4) 0.2712(3) 0.2109(2) 0.0132(12) Uani 1 1 d .
H32 H 0.0857 0.2954 0.1840 0.016 Uiso 1 1 calc R
C222 C 0.3692(4) 0.4356(4) 0.4724(3) 0.0258(14) Uani 1 1 d .
H22A H 0.4059 0.4728 0.5032 0.039 Uiso 1 1 calc R
H22B H 0.4083 0.4334 0.4341 0.039 Uiso 1 1 calc R
H22C H 0.3637 0.3779 0.4898 0.039 Uiso 1 1 calc R
C35 C -0.1106(4) 0.2026(3) 0.2901(2) 0.0151(12) Uani 1 1 d .
H35 H -0.1607 0.1794 0.3167 0.018 Uiso 1 1 calc R
C4S C 0.5711(5) 0.2997(4) 0.1733(2) 0.0252(14) Uani 1 1 d .
H4S H 0.5560 0.3361 0.2073 0.030 Uiso 1 1 calc R
C123 C 0.4237(5) 0.1178(4) 0.5234(2) 0.0228(13) Uani 1 1 d .
H12D H 0.3696 0.1511 0.5432 0.034 Uiso 1 1 calc R
H12E H 0.4858 0.1535 0.5186 0.034 Uiso 1 1 calc R
H12F H 0.4427 0.0682 0.5496 0.034 Uiso 1 1 calc R
C212 C -0.0190(4) 0.4315(3) 0.3342(2) 0.0189(12) Uani 1 1 d .
H21A H -0.0860 0.4620 0.3328 0.028 Uiso 1 1 calc R
H21B H -0.0316 0.3700 0.3384 0.028 Uiso 1 1 calc R
H21C H 0.0168 0.4424 0.2954 0.028 Uiso 1 1 calc R
C323 C -0.0997(5) 0.2828(3) 0.4571(2) 0.0227(13) Uani 1 1 d .
H32D H -0.1580 0.2885 0.4850 0.034 Uiso 1 1 calc R
H32E H -0.1165 0.3137 0.4179 0.034 Uiso 1 1 calc R
H32F H -0.0360 0.3069 0.4776 0.034 Uiso 1 1 calc R
C223 C 0.2001(5) 0.4870(4) 0.5191(2) 0.0251(14) Uani 1 1 d .
H22D H 0.1901 0.4323 0.5403 0.038 Uiso 1 1 calc R
H22E H 0.1317 0.5134 0.5091 0.038 Uiso 1 1 calc R
H22F H 0.2424 0.5251 0.5466 0.038 Uiso 1 1 calc R
C213 C 0.0640(5) 0.5628(3) 0.3844(2) 0.0243(14) Uani 1 1 d .
H21D H 0.0984 0.5752 0.3454 0.036 Uiso 1 1 calc R
H21E H 0.1068 0.5852 0.4201 0.036 Uiso 1 1 calc R
H21F H -0.0052 0.5900 0.3832 0.036 Uiso 1 1 calc R
C5S C 0.6463(5) 0.3237(4) 0.1320(2) 0.0281(14) Uani 1 1 d .
H5S H 0.6834 0.3759 0.1380 0.034 Uiso 1 1 calc R
C313 C -0.0827(4) 0.0091(4) 0.3695(2) 0.0243(14) Uani 1 1 d .
H31D H -0.1134 0.0294 0.3292 0.036 Uiso 1 1 calc R
H31E H -0.1269 0.0271 0.4033 0.036 Uiso 1 1 calc R
H31F H -0.0782 -0.0534 0.3689 0.036 Uiso 1 1 calc R
C6S C 0.6670(5) 0.2698(4) 0.0810(3) 0.0356(17) Uani 1 1 d .
H6S H 0.7182 0.2860 0.0524 0.043 Uiso 1 1 calc R
C2S C 0.5375(5) 0.1684(4) 0.1149(3) 0.0315(15) Uani 1 1 d .
H2S H 0.5009 0.1159 0.1095 0.038 Uiso 1 1 calc R
C3S C 0.5172(5) 0.2217(4) 0.1651(3) 0.0276(14) Uani 1 1 d .
H3S H 0.4666 0.2053 0.1940 0.033 Uiso 1 1 calc R
C113 C 0.5796(4) 0.1776(4) 0.4012(2) 0.0259(14) Uani 1 1 d .
H11D H 0.5770 0.1483 0.3605 0.039 Uiso 1 1 calc R
H11E H 0.5785 0.1352 0.4349 0.039 Uiso 1 1 calc R
H11F H 0.6441 0.2114 0.4058 0.039 Uiso 1 1 calc R
C1S C 0.6126(5) 0.1928(4) 0.0723(3) 0.0365(17) Uani 1 1 d .
H1S H 0.6264 0.1570 0.0377 0.044 Uiso 1 1 calc R

loop_
_atom_site_aniso_label
_atom_site_aniso_U_11
_atom_site_aniso_U_22
_atom_site_aniso_U_33
_atom_site_aniso_U_23
_atom_site_aniso_U_13
_atom_site_aniso_U_12
Br1 0.0298(3) 0.0188(3) 0.0096(2) -0.0003(2) -0.0014(2) 0.0009(3)
Fe1 0.0180(4) 0.0095(4) 0.0106(3) -0.0001(3) -0.0020(3) 0.0001(4)
P2 0.0187(8) 0.0081(7) 0.0105(6) -0.0009(6) -0.0011(5) 0.0009(6)
P1 0.0196(8) 0.0108(7) 0.0087(6) -0.0002(6) -0.0033(5) 0.0007(6)
P3 0.0201(8) 0.0093(7) 0.0086(6) 0.0016(6) -0.0030(5) -0.0002(6)
C31 0.0157(14) 0.0117(14) 0.0087(10) -0.0009(12) -0.0021(10) -0.0006(12)
C13 0.028(3) 0.011(3) 0.013(3) -0.002(2) 0.000(2) 0.000(3)
C23 0.022(3) 0.019(3) 0.016(3) 0.006(2) 0.004(2) 0.004(3)
C211 0.020(3) 0.006(3) 0.016(3) 0.001(2) 0.001(2) 0.004(2)
C121 0.019(3) 0.012(3) 0.015(3) -0.003(2) -0.006(2) 0.006(2)
C01 0.0157(14) 0.0117(14) 0.0087(10) -0.0009(12) -0.0021(10) -0.0006(12)
C221 0.024(3) 0.010(3) 0.016(3) -0.003(2) 0.004(2) -0.003(2)
C21 0.0157(14) 0.0117(14) 0.0087(10) -0.0009(12) -0.0021(10) -0.0006(12)
C12 0.014(3) 0.013(3) 0.012(2) 0.000(2) -0.008(2) -0.002(2)
C311 0.020(3) 0.006(3) 0.018(3) 0.001(2) -0.002(2) -0.005(2)
C33 0.028(3) 0.011(3) 0.017(2) -0.001(2) -0.011(2) 0.001(3)
C111 0.019(3) 0.017(3) 0.015(2) -0.003(2) -0.003(2) -0.002(3)
C122 0.033(4) 0.008(3) 0.018(3) 0.007(2) -0.006(2) 0.001(3)
C112 0.024(3) 0.024(3) 0.018(3) 0.003(3) -0.001(2) -0.001(3)
C11 0.0157(14) 0.0117(14) 0.0087(10) -0.0009(12) -0.0021(10) -0.0006(12)
C22 0.022(3) 0.010(3) 0.015(2) 0.000(2) -0.005(2) 0.001(2)
C16 0.018(3) 0.014(3) 0.011(2) -0.002(2) 0.000(2) 0.000(2)
C36 0.021(3) 0.003(3) 0.013(2) -0.003(2) 0.000(2) 0.002(2)
C15 0.023(3) 0.012(3) 0.008(2) 0.000(2) -0.004(2) 0.001(2)
C312 0.029(3) 0.009(3) 0.018(3) 0.002(2) -0.001(2) 0.001(3)
C24 0.017(3) 0.012(3) 0.026(3) 0.007(3) 0.002(2) -0.004(2)
C26 0.014(3) 0.014(3) 0.015(2) 0.004(2) -0.006(2) -0.001(2)
C14 0.022(3) 0.013(3) 0.022(3) 0.001(2) 0.000(2) 0.002(3)
C322 0.030(4) 0.024(3) 0.021(3) 0.004(3) 0.004(3) -0.008(3)
C34 0.016(3) 0.014(3) 0.021(3) 0.002(2) -0.006(2) 0.001(2)
C321 0.022(3) 0.014(3) 0.015(2) -0.001(2) -0.004(2) -0.003(3)
C25 0.021(3) 0.011(3) 0.015(2) 0.000(2) 0.000(2) 0.002(2)
C32 0.023(3) 0.006(3) 0.011(2) 0.001(2) 0.002(2) 0.000(2)
C222 0.025(4) 0.024(3) 0.027(3) -0.006(3) -0.007(3) -0.007(3)
C35 0.014(3) 0.010(3) 0.021(3) 0.000(2) 0.002(2) 0.000(2)
C4S 0.036(4) 0.021(4) 0.018(3) -0.002(3) -0.003(3) 0.002(3)
C123 0.033(4) 0.018(3) 0.016(3) 0.006(2) -0.011(2) 0.003(3)
C212 0.020(3) 0.013(3) 0.023(3) 0.001(2) -0.003(2) 0.004(3)
C323 0.032(4) 0.017(3) 0.019(3) 0.000(2) 0.007(3) 0.000(3)
C223 0.042(4) 0.021(3) 0.012(2) -0.010(2) -0.008(3) -0.005(3)
C213 0.036(4) 0.008(3) 0.028(3) 0.003(2) -0.001(3) 0.005(3)
C5S 0.029(4) 0.028(4) 0.026(3) 0.007(3) -0.009(3) -0.004(3)
C313 0.031(4) 0.012(3) 0.029(3) 0.001(3) -0.004(3) -0.004(3)
C6S 0.029(4) 0.050(5) 0.027(3) 0.023(3) 0.004(3) 0.009(3)
C2S 0.047(4) 0.017(3) 0.029(3) 0.006(3) -0.006(3) -0.001(3)
C3S 0.035(4) 0.024(3) 0.025(3) 0.003(3) 0.008(3) 0.001(3)
C113 0.025(3) 0.024(3) 0.029(3) -0.001(3) -0.003(3) 0.000(3)
C1S 0.060(5) 0.025(4) 0.024(3) 0.004(3) -0.004(3) 0.023(4)

loop_
_atom_type_symbol
_atom_type_description
_atom_type_scat_dispersion_real
_atom_type_scat_dispersion_imag
_atom_type_scat_source
C C 0.0033 0.0016 'International Tables Vol C Tables 4.2.6.8 and 6.1.1.4'
H H 0.0000 0.0000 'International Tables Vol C Tables 4.2.6.8 and 6.1.1.4'
P P 0.1023 0.0942 'International Tables Vol C Tables 4.2.6.8 and 6.1.1.4'
Fe Fe 0.3463 0.8444 'International Tables Vol C Tables 4.2.6.8 and 6.1.1.4'
Br Br -0.2901 2.4595 'International Tables Vol C Tables 4.2.6.8 and 6.1.1.4'

loop_
_geom_angle_atom_site_label_1
_geom_angle_atom_site_label_2
_geom_angle_atom_site_label_3
_geom_angle
_geom_angle_publ_flag
P1 Fe1 P2 110.58(5) yes
P1 Fe1 P3 109.39(5) yes
P2 Fe1 P3 110.12(5) yes
P1 Fe1 Br1 109.39(4) yes
P2 Fe1 Br1 107.70(4) yes
P3 Fe1 Br1 109.63(4) yes
C26 P2 C221 104.7(2) ?
C26 P2 C211 101.5(2) ?
C221 P2 C211 100.3(2) ?
C26 P2 Fe1 111.61(17) ?
C221 P2 Fe1 111.35(17) ?
C211 P2 Fe1 125.10(17) ?
C16 P1 C121 105.1(2) ?
C16 P1 C111 100.8(2) ?
C121 P1 C111 100.7(2) ?
C16 P1 Fe1 111.82(17) ?
C121 P1 Fe1 110.20(17) ?
C111 P1 Fe1 126.00(17) ?
C36 P3 C321 105.9(2) ?
C36 P3 C311 100.0(2) ?
C321 P3 C311 100.6(2) ?
C36 P3 Fe1 110.96(17) ?
C321 P3 Fe1 110.52(16) ?
C311 P3 Fe1 126.67(17) ?
C32 C31 C36 119.1(4) ?
C32 C31 C01 119.7(4) ?
C36 C31 C01 121.1(4) ?
C14 C13 C12 119.4(5) ?
C24 C23 C22 120.0(5) ?
C212 C211 C213 107.3(4) ?
C212 C211 P2 111.6(3) ?
C213 C211 P2 116.7(4) ?
C122 C121 C123 109.6(4) ?
C122 C121 P1 111.9(3) ?
C123 C121 P1 109.1(3) ?
C21 C01 C11 114.9(4) ?
C21 C01 C31 114.0(4) ?
C11 C01 C31 113.6(4) ?
C222 C221 C223 109.8(4) ?
C222 C221 P2 112.3(4) ?
C223 C221 P2 110.3(4) ?
C26 C21 C22 118.9(4) ?
C26 C21 C01 122.1(4) ?
C22 C21 C01 119.0(4) ?
C13 C12 C11 121.6(4) ?
C312 C311 C313 108.7(4) ?
C312 C311 P3 111.7(3) ?
C313 C311 P3 116.2(4) ?
C34 C33 C32 119.9(4) ?
C113 C111 C112 108.4(4) ?
C113 C111 P1 116.6(4) ?
C112 C111 P1 111.0(3) ?
C12 C11 C16 119.5(5) ?
C12 C11 C01 119.8(4) ?
C16 C11 C01 120.7(4) ?
C23 C22 C21 120.7(5) ?
C15 C16 C11 117.7(4) ?
C15 C16 P1 120.5(4) ?
C11 C16 P1 121.7(4) ?
C31 C36 C35 118.5(4) ?
C31 C36 P3 121.9(4) ?
C35 C36 P3 119.7(4) ?
C14 C15 C16 121.4(5) ?
C23 C24 C25 119.7(5) ?
C25 C26 C21 119.2(4) ?
C25 C26 P2 120.0(4) ?
C21 C26 P2 120.8(4) ?
C13 C14 C15 120.4(5) ?
C33 C34 C35 119.5(5) ?
C323 C321 C322 109.6(4) ?
C323 C321 P3 112.1(4) ?
C322 C321 P3 108.5(4) ?
C24 C25 C26 121.5(5) ?
C33 C32 C31 121.4(5) ?
C34 C35 C36 121.6(5) ?
C5S C4S C3S 120.4(5) ?
C4S C5S C6S 119.4(6) ?
C1S C6S C5S 120.3(6) ?
C3S C2S C1S 119.7(6) ?
C2S C3S C4S 120.4(5) ?
C6S C1S C2S 119.9(6) ?

loop_
_geom_bond_atom_site_label_1
_geom_bond_atom_site_label_2
_geom_bond_distance
_geom_bond_publ_flag
Br1 Fe1 2.4647(7) yes
Fe1 P1 2.3759(15) yes
Fe1 P2 2.3940(15) yes
Fe1 P3 2.3968(15) yese
P2 C26 1.860(5) ?
P2 C221 1.861(5) ?
P2 C211 1.869(5) ?
P1 C16 1.847(5) ?
P1 C121 1.870(5) ?
P1 C111 1.884(5) ?
P3 C36 1.847(5) ?
P3 C321 1.858(5) ?
P3 C311 1.882(5) ?
C31 C32 1.390(6) ?
C31 C36 1.400(7) ?
C31 C01 1.536(6) ?
C13 C14 1.371(7) ?
C13 C12 1.391(7) ?
C23 C24 1.379(7) ?
C23 C22 1.390(7) ?
C211 C212 1.535(6) ?
C211 C213 1.538(7) ?
C121 C122 1.515(7) ?
C121 C123 1.532(6) ?
C01 C21 1.522(7) ?
C01 C11 1.524(7) ?
C221 C222 1.518(7) ?
C221 C223 1.540(7) ?
C21 C26 1.402(7) ?
C21 C22 1.405(6) ?
C12 C11 1.392(6) ?
C311 C312 1.526(7) ?
C311 C313 1.530(7) ?
C33 C34 1.375(7) ?
C33 C32 1.389(7) ?
C111 C113 1.527(7) ?
C111 C112 1.539(7) ?
C11 C16 1.422(6) ?
C16 C15 1.404(7) ?
C36 C35 1.407(7) ?
C15 C14 1.394(6) ?
C24 C25 1.383(6) ?
C26 C25 1.391(7) ?
C322 C321 1.537(7) ?
C34 C35 1.379(6) ?
C321 C323 1.531(7) ?
C4S C5S 1.359(8) ?
C4S C3S 1.380(8) ?
C5S C6S 1.385(8) ?
C6S C1S 1.371(9) ?
C2S C3S 1.364(7) ?
C2S C1S 1.379(8) ?
